data_7110493
loop_
_publ_author_name
'Wang, Xiqu'
'Jacobson, Allan J.'

_publ_section_title
;
 Crystal structure of the microporous titanosilicate ETS-10 refined from
 single crystal X-ray diffraction data
;
_journal_issue 11
_journal_name_full 'Chemical Communications'
_journal_page_first 973
_journal_paper_doi 10.1039/a901280j
_journal_year 1999
_chemical_compound_source synthetic
_chemical_formula_sum 'Na2 O13 Si5 Ti'
_chemical_formula_weight 442.33
_chemical_name_systematic
; 
 ? 
;
_space_group_IT_number 141
_symmetry_space_group_name_Hall '-I 4bd 2'
_symmetry_space_group_name_H-M 'I 41/a m d :2'
_atom_sites_solution_primary direct
_atom_sites_solution_secondary difmap
_audit_creation_method SHELXL
_cell_angle_alpha 90.00
_cell_angle_beta 90.00
_cell_angle_gamma 90.00
_cell_formula_units_Z 10
_cell_length_a 7.4866(10)
_cell_length_b 7.4866(10)
_cell_length_c 27.407(5)
_cell_measurement_temperature 293(2)
_cell_volume 1536.1(4)
_computing_cell_refinement SAINT
_computing_data_collection SMART
_computing_data_reduction SAINT
_computing_molecular_graphics Diamond
_computing_structure_refinement 'SHELXL-93 (Sheldrick, 1993)'
_computing_structure_solution 'SHELXS-86 (Sheldrick, 1990)'
_diffrn_ambient_temperature 293(2)
_diffrn_measurement_device 'Siemens SMART/CCD diffractometer'
_diffrn_radiation_monochromator graphite
_diffrn_radiation_source 'fine-focus sealed tube'
_diffrn_radiation_type MoK\a
_diffrn_radiation_wavelength 0.71073
_diffrn_reflns_av_R_equivalents 0.1757
_diffrn_reflns_av_sigmaI/netI 0.0880
_diffrn_reflns_limit_h_max 9
_diffrn_reflns_limit_h_min -9
_diffrn_reflns_limit_k_max 9
_diffrn_reflns_limit_k_min -8
_diffrn_reflns_limit_l_max 34
_diffrn_reflns_limit_l_min -35
_diffrn_reflns_number 4035
_diffrn_reflns_theta_max 28.38
_diffrn_reflns_theta_min 2.82
_exptl_absorpt_coefficient_mu 1.058
_exptl_absorpt_correction_type SADABS
_exptl_crystal_colour colorless
_exptl_crystal_density_diffrn 1.913
_exptl_crystal_F_000 872
_exptl_crystal_size_max 0.045
_exptl_crystal_size_mid 0.045
_exptl_crystal_size_min 0.010
_refine_diff_density_max 0.955
_refine_diff_density_min -0.691
_refine_diff_density_rms 0.174
_refine_ls_extinction_coef 0.0025(24)
_refine_ls_extinction_expression Fc^*^=kFc[1+0.001xFc^2^\l^3^/sin(2\q)]^-1/4^
_refine_ls_extinction_method SHELXL
_refine_ls_goodness_of_fit_all 1.352
_refine_ls_goodness_of_fit_obs 1.426
_refine_ls_matrix_type full
_refine_ls_number_parameters 52
_refine_ls_number_reflns 532
_refine_ls_number_restraints 0
_refine_ls_restrained_S_all 1.352
_refine_ls_restrained_S_obs 1.426
_refine_ls_R_factor_all 0.1578
_refine_ls_R_factor_obs 0.1190
_refine_ls_shift/esd_max 0.000
_refine_ls_shift/esd_mean 0.000
_refine_ls_structure_factor_coef Fsqd
_refine_ls_weighting_details 'w=1/[\s^2^(Fo^2^)+(0.0682P)^2^+35.5439P] where P=(Fo^2^+2Fc^2^)/3'
_refine_ls_weighting_scheme calc
_refine_ls_wR_factor_all 0.2537
_refine_ls_wR_factor_obs 0.2374
_reflns_number_observed 426
_reflns_number_total 532
_reflns_observed_criterion >2sigma(I)
_cod_data_source_file 901280jsup1.cif
_cod_data_source_block ETS-10
_cod_depositor_comments
;
The following automatic conversions were performed:

'_refine_ls_weighting_scheme' value 'calc
w=1/[\s^2^(Fo^2^)+(0.0682P)^2^+35.5439P] where P=(Fo^2^+2Fc^2^)/3'
was changed to 'calc'. New tag '_refine_ls_weighting_details' was
created. The value of the new tag was set to
'w=1/[\s^2^(Fo^2^)+(0.0682P)^2^+35.5439P] where P=(Fo^2^+2Fc^2^)/3'.

Automatic conversion script
Id: cif_fix_values 3143 2015-03-26 13:38:13Z robertas 
;
_cod_original_cell_volume 1536.2(4)
_cod_original_sg_symbol_H-M I4(1)/amd
_cod_database_code 7110493

loop_
_symmetry_equiv_pos_as_xyz
'x, y, z'
'-x+1/2, -y, z+1/2'
'-y+1/4, x+3/4, z+1/4'
'y+1/4, -x+1/4, z+3/4'
'-x+1/2, y, -z+1/2'
'x, -y, -z'
'y+1/4, x+3/4, -z+1/4'
'-y+1/4, -x+1/4, -z+3/4'
'x+1/2, y+1/2, z+1/2'
'-x+1, -y+1/2, z+1'
'-y+3/4, x+5/4, z+3/4'
'y+3/4, -x+3/4, z+5/4'
'-x+1, y+1/2, -z+1'
'x+1/2, -y+1/2, -z+1/2'
'y+3/4, x+5/4, -z+3/4'
'-y+3/4, -x+3/4, -z+5/4'
'-x, -y, -z'
'x-1/2, y, -z-1/2'
'y-1/4, -x-3/4, -z-1/4'
'-y-1/4, x-1/4, -z-3/4'
'x-1/2, -y, z-1/2'
'-x, y, z'
'-y-1/4, -x-3/4, z-1/4'
'y-1/4, x-1/4, z-3/4'
'-x+1/2, -y+1/2, -z+1/2'
'x, y+1/2, -z'
'y+1/4, -x-1/4, -z+1/4'
'-y+1/4, x+1/4, -z-1/4'
'x, -y+1/2, z'
'-x+1/2, y+1/2, z+1/2'
'-y+1/4, -x-1/4, z+1/4'
'y+1/4, x+1/4, z-1/4'

loop_
_atom_site_aniso_label
_atom_site_aniso_U_11
_atom_site_aniso_U_22
_atom_site_aniso_U_33
_atom_site_aniso_U_23
_atom_site_aniso_U_13
_atom_site_aniso_U_12
Si1 0.006(2) 0.006(2) 0.009(3) 0.000 0.000 0.000
O1 0.011(3) 0.008(3) 0.017(4) -0.004(3) 0.000 0.000
O2 0.042(7) 0.017(6) 0.019(6) -0.001(5) 0.000 0.000
Ti 0.008(3) 0.032(4) 0.014(3) 0.000(2) 0.000 0.000
Si2 0.008(2) 0.005(2) 0.012(2) -0.0013(14) -0.0021(14) -0.0011(14)
O3 0.012(5) 0.018(6) 0.024(5) -0.002(4) 0.007(4) -0.001(4)
O4 0.046(15) 0.003(10) 0.028(12) 0.000 0.000 0.000
O5 0.034(9) 0.001(6) 0.021(7) 0.000 -0.006(6) 0.000
Na1 0.039(7) 0.060(8) 0.045(6) 0.000 0.000 0.000
Na2 0.039(7) 0.060(8) 0.045(6) 0.000 0.000 0.000

loop_
_atom_site_label
_atom_site_type_symbol
_atom_site_fract_x
_atom_site_fract_y
_atom_site_fract_z
_atom_site_U_iso_or_equiv
_atom_site_thermal_displace_type
_atom_site_occupancy
_atom_site_calc_flag
_atom_site_refinement_flags
Si1 Si 0.5000 -0.2500 -0.1250 0.0070(13) Uani 1 d S
O1 O 0.5000 -0.0703(9) -0.0926(2) 0.012(2) Uani 1 d S
O2 O 0.5000 0.0000 0.0000 0.026(3) Uani 1 d S
Ti Ti 0.0000 0.0000 0.0000 0.0180(14) Uani 0.50 d SP
Si2 Si 0.6108(5) 0.0437(5) -0.05272(13) 0.0085(10) Uani 0.50 d P
O3 O 0.1797(13) -0.0015(14) -0.0537(4) 0.018(2) Uani 0.50 d P
O4 O 0.0000 -0.2500 -0.0012(9) 0.026(5) Uani 0.50 d SP
O5 O 0.5695(20) 0.2500 -0.0680(5) 0.019(4) Uani 0.50 d SP
Na1 Na 0.0000 -0.2500 -0.0923(6) 0.048(3) Uani 0.536(14) d SP
Na2 Na 0.0000 0.2500 -0.0946(7) 0.048(3) Uani 0.464(14) d SP

loop_
_atom_type_symbol
_atom_type_description
_atom_type_scat_dispersion_real
_atom_type_scat_dispersion_imag
_atom_type_scat_source
O O 0.0106 0.0060 'International Tables Vol C Tables 4.2.6.8 and 6.1.1.4'
Na Na 0.0362 0.0249 'International Tables Vol C Tables 4.2.6.8 and 6.1.1.4'
Si Si 0.0817 0.0704 'International Tables Vol C Tables 4.2.6.8 and 6.1.1.4'
Ti Ti 0.2776 0.4457 'International Tables Vol C Tables 4.2.6.8 and 6.1.1.4'

loop_
_geom_angle_atom_site_label_1
_geom_angle_atom_site_label_2
_geom_angle_atom_site_label_3
_geom_angle
_geom_angle_site_symmetry_1
_geom_angle_site_symmetry_3
O1 Si1 O1 107.7(2) 28_545 .
O1 Si1 O1 107.7(2) 28_545 10_544
O1 Si1 O1 113.1(5) . 10_544
O1 Si1 O1 113.1(5) 28_545 19_665
O1 Si1 O1 107.7(2) . 19_665
O1 Si1 O1 107.7(2) 10_544 19_665
Si1 O1 Si2 144.5(3) . .
Si1 O1 Si2 144.5(3) . 22_655
Si2 O1 Si2 61.8(4) . 22_655
Si1 O1 Na1 109.8(4) . 19_665
Si2 O1 Na1 88.8(4) . 19_665
Si2 O1 Na1 88.8(4) 22_655 19_665
Si2 O2 Si2 58.5(2) 6 17_655
Si2 O2 Si2 121.5(2) 6 .
Si2 O2 Si2 180.0 17_655 .
Si2 O2 Si2 180.0 6 22_655
Si2 O2 Si2 121.5(2) 17_655 22_655
Si2 O2 Si2 58.5(2) . 22_655
O4 Ti O4 180.0 17 .
O4 Ti O3 91.0(6) 17 22
O4 Ti O3 89.0(6) . 22
O4 Ti O3 89.0(6) 17 6
O4 Ti O3 91.0(6) . 6
O3 Ti O3 180.0 22 6
O4 Ti O3 91.0(6) 17 .
O4 Ti O3 89.0(6) . .
O3 Ti O3 84.9(6) 22 .
O3 Ti O3 95.1(6) 6 .
O4 Ti O3 89.0(6) 17 17
O4 Ti O3 91.0(6) . 17
O3 Ti O3 95.1(6) 22 17
O3 Ti O3 84.9(6) 6 17
O3 Ti O3 180.0 . 17
O4 Ti Na1 52.5(7) 17 17
O4 Ti Na1 127.5(7) . 17
O3 Ti Na1 126.6(3) 22 17
O3 Ti Na1 53.4(3) 6 17
O3 Ti Na1 126.6(3) . 17
O3 Ti Na1 53.4(3) 17 17
O4 Ti Na1 127.5(7) 17 .
O4 Ti Na1 52.5(7) . .
O3 Ti Na1 53.4(3) 22 .
O3 Ti Na1 126.6(3) 6 .
O3 Ti Na1 53.4(3) . .
O3 Ti Na1 126.6(3) 17 .
Na1 Ti Na1 180.0 17 .
O4 Ti Na2 55.1(8) 17 .
O4 Ti Na2 124.9(8) . .
O3 Ti Na2 53.5(3) 22 .
O3 Ti Na2 126.5(3) 6 .
O3 Ti Na2 53.5(3) . .
O3 Ti Na2 126.5(3) 17 .
Na1 Ti Na2 107.7(3) 17 .
Na1 Ti Na2 72.3(3) . .
O4 Ti Na2 124.9(8) 17 17
O4 Ti Na2 55.1(8) . 17
O3 Ti Na2 126.5(3) 22 17
O3 Ti Na2 53.5(3) 6 17
O3 Ti Na2 126.5(3) . 17
O3 Ti Na2 53.5(3) 17 17
Na1 Ti Na2 72.3(3) 17 17
Na1 Ti Na2 107.7(3) . 17
Na2 Ti Na2 180.0 . 17
O3 Si2 O1 112.3(5) 22_655 .
O3 Si2 O5 112.4(6) 22_655 .
O1 Si2 O5 103.3(5) . .
O3 Si2 Si2 167.8(4) 22_655 22_655
O1 Si2 Si2 59.1(2) . 22_655
O5 Si2 Si2 79.1(5) . 22_655
O3 Si2 O2 116.8(5) 22_655 .
O1 Si2 O2 102.9(3) . .
O5 Si2 O2 108.0(6) . .
Si2 Si2 O2 60.76(12) 22_655 .
O3 Si2 O5 141.5(6) 22_655 10_554
O1 Si2 O5 85.6(4) . 10_554
O5 Si2 O5 29.2(8) . 10_554
Si2 Si2 O5 49.9(3) 22_655 10_554
O2 Si2 O5 89.8(4) . 10_554
O3 Si2 Na1 108.9(4) 22_655 19_665
O1 Si2 Na1 62.5(3) . 19_665
O5 Si2 Na1 45.6(5) . 19_665
Si2 Si2 Na1 75.75(8) 22_655 19_665
O2 Si2 Na1 134.0(2) . 19_665
O5 Si2 Na1 48.1(4) 10_554 19_665
O3 Si2 Na2 43.3(4) 22_655 1_655
O1 Si2 Na2 116.1(4) . 1_655
O5 Si2 Na2 69.8(5) . 1_655
Si2 Si2 Na2 146.6(2) 22_655 1_655
O2 Si2 Na2 140.6(3) . 1_655
O5 Si2 Na2 98.4(4) 10_554 1_655
Na1 Si2 Na2 73.9(3) 19_665 1_655
Si2 O3 Ti 130.3(6) 22_655 .
Si2 O3 Na1 133.0(6) 22_655 .
Ti O3 Na1 87.4(4) . .
Si2 O3 Na2 111.3(5) 22_655 .
Ti O3 Na2 88.0(5) . .
Na1 O3 Na2 94.5(4) . .
Ti O4 Ti 178.0(14) 10_444 .
Ti O4 Na1 91.0(7) 10_444 .
Ti O4 Na1 91.0(7) . .
Ti O4 Na2 89.0(7) 10_444 17
Ti O4 Na2 89.0(7) . 17
Na1 O4 Na2 180.0 . 17
O5 O5 Si2 100.9(5) 10_554 29
O5 O5 Si2 100.9(5) 10_554 .
Si2 O5 Si2 142.8(9) 29 .
O5 O5 Si2 49.9(3) 10_554 22_655
Si2 O5 Si2 140.4(9) 29 22_655
Si2 O5 Si2 51.1(3) . 22_655
O5 O5 Si2 49.9(3) 10_554 10_554
Si2 O5 Si2 51.1(3) 29 10_554
Si2 O5 Si2 140.4(9) . 10_554
Si2 O5 Si2 95.1(7) 22_655 10_554
O5 O5 Na1 78.1(4) 10_554 19_665
Si2 O5 Na1 106.9(5) 29 19_665
Si2 O5 Na1 106.9(5) . 19_665
Si2 O5 Na1 93.6(4) 22_655 19_665
Si2 O5 Na1 93.6(4) 10_554 19_665
O4 Na1 O5 168.1(4) . 19_565
O4 Na1 O5 168.1(4) . 28_545
O5 Na1 O5 23.9(7) 19_565 28_545
O4 Na1 O3 65.3(4) . .
O5 Na1 O3 124.2(5) 19_565 .
O5 Na1 O3 104.9(4) 28_545 .
O4 Na1 O3 65.3(4) . 10_444
O5 Na1 O3 104.9(4) 19_565 10_444
O5 Na1 O3 124.2(5) 28_545 10_444
O3 Na1 O3 130.5(8) . 10_444
O4 Na1 O3 65.3(4) . 22
O5 Na1 O3 124.2(5) 19_565 22
O5 Na1 O3 104.9(4) 28_545 22
O3 Na1 O3 64.3(5) . 22
O3 Na1 O3 94.8(6) 10_444 22
O4 Na1 O3 65.3(4) . 29_545
O5 Na1 O3 104.9(4) 19_565 29_545
O5 Na1 O3 124.2(5) 28_545 29_545
O3 Na1 O3 94.8(6) . 29_545
O3 Na1 O3 64.3(5) 10_444 29_545
O3 Na1 O3 130.5(8) 22 29_545
O4 Na1 O1 126.7(3) . 19_565
O5 Na1 O1 54.2(3) 19_565 19_565
O5 Na1 O1 54.2(3) 28_545 19_565
O3 Na1 O1 132.6(3) . 19_565
O3 Na1 O1 79.8(2) 10_444 19_565
O3 Na1 O1 79.8(2) 22 19_565
O3 Na1 O1 132.6(3) 29_545 19_565
O4 Na1 O1 126.7(3) . 28_545
O5 Na1 O1 54.2(3) 19_565 28_545
O5 Na1 O1 54.2(3) 28_545 28_545
O3 Na1 O1 79.8(2) . 28_545
O3 Na1 O1 132.6(3) 10_444 28_545
O3 Na1 O1 132.6(3) 22 28_545
O3 Na1 O1 79.8(2) 29_545 28_545
O1 Na1 O1 106.6(5) 19_565 28_545
O4 Na1 Ti 36.5(2) . .
O5 Na1 Ti 155.4(4) 19_565 .
O5 Na1 Ti 131.6(4) 28_545 .
O3 Na1 Ti 39.3(3) . .
O3 Na1 Ti 95.8(5) 10_444 .
O3 Na1 Ti 39.3(3) 22 .
O3 Na1 Ti 95.8(5) 29_545 .
O1 Na1 Ti 118.70(14) 19_565 .
O1 Na1 Ti 118.70(14) 28_545 .
O4 Na1 Ti 36.5(2) . 10_444
O5 Na1 Ti 131.6(4) 19_565 10_444
O5 Na1 Ti 155.4(4) 28_545 10_444
O3 Na1 Ti 95.8(5) . 10_444
O3 Na1 Ti 39.3(3) 10_444 10_444
O3 Na1 Ti 95.8(5) 22 10_444
O3 Na1 Ti 39.3(3) 29_545 10_444
O1 Na1 Ti 118.70(14) 19_565 10_444
O1 Na1 Ti 118.70(14) 28_545 10_444
Ti Na1 Ti 73.0(3) . 10_444
O4 Na1 Si2 148.7(2) . 19_565
O5 Na1 Si2 27.56(14) 19_565 19_565
O5 Na1 Si2 38.3(3) 28_545 19_565
O3 Na1 Si2 141.5(5) . 19_565
O3 Na1 Si2 86.1(3) 10_444 19_565
O3 Na1 Si2 107.1(3) 22 19_565
O3 Na1 Si2 114.8(4) 29_545 19_565
O1 Na1 Si2 28.6(2) 19_565 19_565
O1 Na1 Si2 81.8(4) 28_545 19_565
Ti Na1 Si2 146.40(8) . 19_565
Ti Na1 Si2 122.69(7) 10_444 19_565
Na2 Na2 O3 115.9(4) 19_565 29
Na2 Na2 O3 115.9(4) 19_565 .
O3 Na2 O3 94.2(6) 29 .
Na2 Na2 O3 115.9(4) 19_565 22
O3 Na2 O3 128.3(8) 29 22
O3 Na2 O3 63.1(5) . 22
Na2 Na2 O3 115.9(4) 19_565 10_454
O3 Na2 O3 63.1(5) 29 10_454
O3 Na2 O3 128.3(8) . 10_454
O3 Na2 O3 94.2(6) 22 10_454
Na2 Na2 O4 180.0 19_565 17
O3 Na2 O4 64.1(4) 29 17
O3 Na2 O4 64.1(4) . 17
O3 Na2 O4 64.1(4) 22 17
O3 Na2 O4 64.1(4) 10_454 17
Na2 Na2 Ti 144.2(2) 19_565 10_454
O3 Na2 Ti 38.5(3) 29 10_454
O3 Na2 Ti 94.3(5) . 10_454
O3 Na2 Ti 94.3(5) 22 10_454
O3 Na2 Ti 38.5(3) 10_454 10_454
O4 Na2 Ti 35.8(2) 17 10_454
Na2 Na2 Ti 144.2(2) 19_565 .
O3 Na2 Ti 94.3(5) 29 .
O3 Na2 Ti 38.5(3) . .
O3 Na2 Ti 38.5(3) 22 .
O3 Na2 Ti 94.3(5) 10_454 .
O4 Na2 Ti 35.8(2) 17 .
Ti Na2 Ti 71.7(4) 10_454 .
Na2 Na2 Si2 109.2(3) 19_565 10_554
O3 Na2 Si2 25.4(2) 29 10_554
O3 Na2 Si2 75.2(3) . 10_554
O3 Na2 Si2 128.1(6) 22 10_554
O3 Na2 Si2 88.2(3) 10_454 10_554
O4 Na2 Si2 70.8(3) 17 10_554
Ti Na2 Si2 58.3(2) 10_454 10_554
Ti Na2 Si2 89.6(4) . 10_554
Na2 Na2 Si2 109.2(3) 19_565 1_455
O3 Na2 Si2 128.1(6) 29 1_455
O3 Na2 Si2 88.2(3) . 1_455
O3 Na2 Si2 25.4(2) 22 1_455
O3 Na2 Si2 75.2(3) 10_454 1_455
O4 Na2 Si2 70.8(3) 17 1_455
Ti Na2 Si2 89.6(4) 10_454 1_455
Ti Na2 Si2 58.3(2) . 1_455
Si2 Na2 Si2 141.6(6) 10_554 1_455
Na2 Na2 Si2 109.2(3) 19_565 22_655
O3 Na2 Si2 75.2(3) 29 22_655
O3 Na2 Si2 25.4(2) . 22_655
O3 Na2 Si2 88.2(3) 22 22_655
O3 Na2 Si2 128.1(6) 10_454 22_655
O4 Na2 Si2 70.8(3) 17 22_655
Ti Na2 Si2 89.6(4) 10_454 22_655
Ti Na2 Si2 58.3(2) . 22_655
Si2 Na2 Si2 52.5(2) 10_554 22_655
Si2 Na2 Si2 113.1(3) 1_455 22_655
Na2 Na2 Si2 109.2(3) 19_565 29_455
O3 Na2 Si2 88.2(3) 29 29_455
O3 Na2 Si2 128.1(6) . 29_455
O3 Na2 Si2 75.2(3) 22 29_455
O3 Na2 Si2 25.4(2) 10_454 29_455
O4 Na2 Si2 70.8(3) 17 29_455
Ti Na2 Si2 58.3(2) 10_454 29_455
Ti Na2 Si2 89.6(4) . 29_455
Si2 Na2 Si2 113.1(3) 10_554 29_455
Si2 Na2 Si2 52.5(2) 1_455 29_455
Si2 Na2 Si2 141.6(6) 22_655 29_455

loop_
_geom_bond_atom_site_label_1
_geom_bond_atom_site_label_2
_geom_bond_distance
_geom_bond_site_symmetry_2
Si1 O1 1.612(7) 28_545
Si1 O1 1.612(7) .
Si1 O1 1.612(7) 10_544
Si1 O1 1.612(7) 19_665
O1 Si2 1.615(7) .
O1 Si2 1.615(7) 22_655
O1 Na1 2.991(12) 19_665
O2 Si2 1.698(4) 6
O2 Si2 1.698(4) 17_655
O2 Si2 1.698(4) .
O2 Si2 1.698(4) 22_655
Ti O4 1.8719(5) 17
Ti O4 1.8719(4) .
Ti O3 1.993(10) 22
Ti O3 1.993(10) 6
Ti O3 1.993(10) .
Ti O3 1.993(10) 17
Ti Na1 3.146(13) 17
Ti Na1 3.146(13) .
Ti Na2 3.197(15) .
Ti Na2 3.197(15) 17
Si2 O3 1.605(10) 22_655
Si2 O5 1.629(6) .
Si2 Si2 1.659(7) 22_655
Si2 O5 2.093(11) 10_554
Si2 Na1 3.370(14) 19_665
Si2 Na2 3.492(7) 1_655
O3 Si2 1.605(10) 22_655
O3 Na1 2.528(12) .
O3 Na2 2.571(13) .
O4 Ti 1.8719(4) 10_444
O4 Na1 2.50(3) .
O4 Na2 2.62(3) 17
O5 O5 1.04(3) 10_554
O5 Si2 1.629(6) 29
O5 Si2 2.093(11) 22_655
O5 Si2 2.093(11) 10_554
O5 Na1 2.51(2) 19_665
Na1 O5 2.51(2) 19_565
Na1 O5 2.51(2) 28_545
Na1 O3 2.528(12) 10_444
Na1 O3 2.528(12) 22
Na1 O3 2.528(12) 29_545
Na1 O1 2.991(12) 19_565
Na1 O1 2.991(12) 28_545
Na1 Ti 3.146(13) 10_444
Na1 Si2 3.370(14) 19_565
Na2 Na2 1.67(4) 19_565
Na2 O3 2.571(13) 29
Na2 O3 2.571(13) 22
Na2 O3 2.571(13) 10_454
Na2 O4 2.62(3) 17
Na2 Ti 3.197(15) 10_454
Na2 Si2 3.492(7) 10_554
Na2 Si2 3.492(7) 1_455
Na2 Si2 3.492(7) 22_655
Na2 Si2 3.492(7) 29_455
